data_4025440
loop_
_publ_author_name
'Koji Miki'
'Michiyasu Fujita'
'Yuki Inoue'
'Yoshinori Senda'
'Toshiyuki Kowada'
'Kouichi Ohe'

_publ_contact_author_email kojimiki@scl.kyoto-u.ac.jp
_publ_contact_author_fax +81-75-383-2499
_publ_contact_author_name 'KOJI MIKI'
_publ_contact_author_phone +81-75-383-2497
_publ_section_title
;
 Synthesis of Strained Pyridine-Containing Cyclyne via Reductive
 Aromatization
;
_journal_name_full 'Journal of Organic Chemistry'
_journal_page_first 3537
_journal_page_last 3540
_journal_paper_doi 10.1021/jo1006202
_journal_volume 75
_journal_year 2010
_chemical_formula_moiety 'C106 H74 Cl18 N4 O8 '
_chemical_formula_sum 'C106 H74 Cl18 N4 O8'
_chemical_formula_weight 2169.93
_space_group_IT_number 2
_symmetry_cell_setting triclinic
_symmetry_Int_Tables_number 2
_symmetry_space_group_name_Hall '-P 1'
_symmetry_space_group_name_H-M 'P -1'
_audit_creation_date 2010-02-12
_audit_creation_method 'by CrystalStructure 3.8'
_cell_angle_alpha 78.977(10)
_cell_angle_beta 88.847(11)
_cell_angle_gamma 87.540(10)
_cell_formula_units_Z 1
_cell_length_a 9.005(3)
_cell_length_b 16.454(5)
_cell_length_c 17.343(5)
_cell_measurement_reflns_used 4486
_cell_measurement_temperature 143.1
_cell_measurement_theta_max 27.5
_cell_measurement_theta_min 3.1
_cell_volume 2519.8(14)
_computing_cell_refinement CrystalClear
_computing_data_collection CrystalClear
_computing_data_reduction CrystalStructure
_computing_publication_material 'CrystalStructure 3.8'
_computing_structure_refinement CRYSTALS
_computing_structure_solution SIR92
_diffrn_detector_area_resol_mean 7.31
_diffrn_measured_fraction_theta_full 0.957
_diffrn_measured_fraction_theta_max 0.957
_diffrn_measurement_device_type 'Rigaku Saturn'
_diffrn_measurement_method \w
_diffrn_radiation_type 'Mo K\a'
_diffrn_radiation_wavelength 0.71070
_diffrn_reflns_av_R_equivalents 0.078
_diffrn_reflns_limit_h_max 11
_diffrn_reflns_limit_h_min -11
_diffrn_reflns_limit_k_max 21
_diffrn_reflns_limit_k_min -17
_diffrn_reflns_limit_l_max 19
_diffrn_reflns_limit_l_min -22
_diffrn_reflns_number 20105
_diffrn_reflns_theta_full 27.45
_diffrn_reflns_theta_max 27.45
_exptl_absorpt_coefficient_mu 0.547
_exptl_absorpt_correction_type none
_exptl_crystal_colour colorless
_exptl_crystal_density_diffrn 1.430
_exptl_crystal_density_method 'not measured'
_exptl_crystal_description prism
_exptl_crystal_F_000 1108.00
_exptl_crystal_size_max 0.20
_exptl_crystal_size_mid 0.10
_exptl_crystal_size_min 0.10
_refine_diff_density_max 1.02
_refine_diff_density_min -1.65
_refine_ls_extinction_method none
_refine_ls_goodness_of_fit_ref 1.093
_refine_ls_hydrogen_treatment refall
_refine_ls_number_parameters 650
_refine_ls_number_reflns 3459
_refine_ls_R_factor_gt 0.1512
_refine_ls_shift/su_max 0.0000
_refine_ls_structure_factor_coef F
_refine_ls_weighting_details
;
    Chebychev polynomial with 3 parameters (Carruthers & Watkin, 1979)
    1818.9000    1999.6300    159.5430
;
_refine_ls_weighting_scheme calc
_refine_ls_wR_factor_ref 0.2282
_reflns_number_gt 3346
_reflns_number_total 11036
_reflns_threshold_expression F^2^>2.0\s(F^2^)
_cod_data_source_file jo1006202_si_005.cif
_cod_data_source_block '__inoue022'
_cod_original_cell_volume 2519.7(14)
_cod_original_formula_sum 'C106 H74 Cl18 N4 O8 '
_cod_database_code 4025440

loop_
_symmetry_equiv_pos_site_id
_symmetry_equiv_pos_as_xyz
1 +X,+Y,+Z
2 -X,-Y,-Z

loop_
_atom_site_label
_atom_site_type_symbol
_atom_site_fract_x
_atom_site_fract_y
_atom_site_fract_z
_atom_site_U_iso_or_equiv
_atom_site_adp_type
_atom_site_occupancy
_atom_site_symmetry_multiplicity
_atom_site_calc_flag
_atom_site_refinement_flags
_atom_site_disorder_assembly
_atom_site_disorder_group
Cl(1) Cl 0.9772(8) 0.2042(4) 0.4361(5) 0.084(2) Uani 1.00 1 d . . .
Cl(2) Cl 0.8221(9) 0.3362(4) 0.4963(3) 0.072(2) Uani 1.00 1 d . . .
Cl(3) Cl 0.7579(10) 0.3108(4) 0.3425(4) 0.087(2) Uani 1.00 1 d . . .
Cl(4) Cl 0.9028(9) 0.1648(4) 0.9032(4) 0.078(2) Uani 1.00 1 d . . .
Cl(5) Cl 1.0597(11) 0.2664(4) 0.9915(4) 0.084(2) Uani 1.00 1 d . . .
Cl(6) Cl 1.2085(8) 0.1239(4) 0.9448(3) 0.061(2) Uani 1.00 1 d . . .
Cl(7) Cl 0.7796(10) 0.3965(5) -0.1479(5) 0.097(3) Uani 1.00 1 d . . .
Cl(8) Cl 0.7942(12) 0.5202(7) -0.0516(5) 0.110(3) Uani 1.00 1 d . . .
Cl(9) Cl 0.5194(10) 0.4872(6) -0.1179(11) 0.169(5) Uani 1.00 1 d . . .
O(1) O 0.1323(14) 0.3608(7) 0.7883(6) 0.027(3) Uani 1.00 1 d . . .
O(2) O 0.3691(14) 0.2168(8) 0.7758(6) 0.030(3) Uani 1.00 1 d . . .
O(3) O 0.8790(12) 0.0424(6) 0.2092(6) 0.020(3) Uani 1.00 1 d . . .
O(4) O 0.484(2) 0.2882(9) 0.0844(8) 0.056(5) Uani 1.00 1 d . . .
N(1) N -0.2352(16) 0.6013(8) 0.6859(8) 0.024(4) Uani 1.00 1 d . . .
N(2) N 0.6191(16) 0.0977(8) 0.5031(8) 0.023(4) Uani 1.00 1 d . . .
C(1) C -0.396(2) 0.7045(12) 0.7277(12) 0.037(6) Uani 1.00 1 d . . .
C(2) C -0.320(2) 0.6702(13) 0.6635(11) 0.038(6) Uani 1.00 1 d . . .
C(3) C -0.341(2) 0.7094(10) 0.5886(10) 0.027(5) Uani 1.00 1 d . . .
C(4) C -0.281(2) 0.6745(11) 0.5307(11) 0.032(5) Uani 1.00 1 d . . .
C(5) C -0.180(2) 0.6043(12) 0.5511(11) 0.033(5) Uani 1.00 1 d . . .
C(6) C -0.166(2) 0.5707(11) 0.6270(9) 0.026(5) Uani 1.00 1 d . . .
C(7) C -0.072(2) 0.4965(11) 0.6521(12) 0.035(6) Uani 1.00 1 d . . .
C(8) C 0.014(2) 0.4386(10) 0.6719(9) 0.024(5) Uani 1.00 1 d . . .
C(9) C 0.122(2) 0.3731(11) 0.7033(10) 0.028(5) Uani 1.00 1 d . . .
C(10) C 0.072(2) 0.2880(10) 0.6885(11) 0.031(5) Uani 1.00 1 d . . .
C(11) C -0.076(2) 0.2726(11) 0.6898(10) 0.027(5) Uani 1.00 1 d . . .
C(12) C -0.1170(18) 0.1938(12) 0.6820(10) 0.028(5) Uani 1.00 1 d . . .
C(13) C -0.010(2) 0.1312(11) 0.6759(12) 0.040(6) Uani 1.00 1 d . . .
C(14) C 0.135(2) 0.1472(11) 0.6757(10) 0.028(5) Uani 1.00 1 d . . .
C(15) C 0.182(2) 0.2236(11) 0.6838(10) 0.025(5) Uani 1.00 1 d . . .
C(16) C 0.349(2) 0.2400(10) 0.6916(9) 0.022(4) Uani 1.00 1 d . . .
C(17) C 0.3856(17) 0.3292(8) 0.6614(9) 0.013(4) Uani 1.00 1 d . . .
C(18) C 0.527(2) 0.3511(11) 0.6292(11) 0.030(5) Uani 1.00 1 d . . .
C(19) C 0.560(2) 0.4312(13) 0.6032(12) 0.038(6) Uani 1.00 1 d . . .
C(20) C 0.452(2) 0.4947(10) 0.6076(12) 0.039(6) Uani 1.00 1 d . . .
C(21) C 0.3114(19) 0.4735(11) 0.6386(11) 0.028(5) Uani 1.00 1 d . . .
C(22) C 0.274(2) 0.3919(10) 0.6635(10) 0.025(5) Uani 1.00 1 d . . .
C(23) C 0.179(3) 0.4345(13) 0.8173(15) 0.059(8) Uani 1.00 1 d . . .
C(24) C 0.501(2) 0.2431(11) 0.8042(10) 0.030(5) Uani 1.00 1 d . . .
C(25) C 0.4417(19) 0.1820(9) 0.6531(9) 0.019(4) Uani 1.00 1 d . . .
C(26) C 0.5098(19) 0.1357(10) 0.6193(10) 0.021(4) Uani 1.00 1 d . . .
C(27) C 0.5980(19) 0.0762(11) 0.5808(11) 0.027(5) Uani 1.00 1 d . . .
C(28) C 0.645(2) 0.0022(11) 0.6262(11) 0.034(5) Uani 1.00 1 d . . .
C(29) C 0.727(2) -0.0522(12) 0.5865(11) 0.036(6) Uani 1.00 1 d . . .
C(30) C 0.757(2) -0.0337(11) 0.5071(10) 0.026(5) Uani 1.00 1 d . . .
C(31) C 0.696(2) 0.0450(11) 0.4660(10) 0.030(5) Uani 1.00 1 d . . .
C(32) C 0.719(2) 0.0683(10) 0.3811(12) 0.027(5) Uani 1.00 1 d . . .
C(33) C 0.739(2) 0.0822(12) 0.3130(12) 0.038(6) Uani 1.00 1 d . . .
C(34) C 0.7601(18) 0.1014(10) 0.2263(9) 0.020(4) Uani 1.00 1 d . . .
C(35) C 0.813(2) 0.1883(11) 0.2012(11) 0.039(6) Uani 1.00 1 d . . .
C(36) C 0.958(3) 0.2088(15) 0.2085(12) 0.051(7) Uani 1.00 1 d . . .
C(37) C 1.005(3) 0.2878(13) 0.1868(14) 0.052(7) Uani 1.00 1 d . . .
C(38) C 0.909(2) 0.3474(14) 0.1500(13) 0.044(7) Uani 1.00 1 d . . .
C(39) C 0.760(2) 0.3310(14) 0.1414(12) 0.046(7) Uani 1.00 1 d . . .
C(40) C 0.711(2) 0.2552(10) 0.1642(10) 0.024(5) Uani 1.00 1 d . . .
C(41) C 0.545(2) 0.2379(12) 0.1576(11) 0.039(6) Uani 1.00 1 d . . .
C(42) C 0.512(2) 0.1476(10) 0.1636(10) 0.027(5) Uani 1.00 1 d . . .
C(43) C 0.373(2) 0.1303(12) 0.1370(11) 0.040(6) Uani 1.00 1 d . . .
C(44) C 0.335(3) 0.0436(17) 0.1389(14) 0.070(9) Uani 1.00 1 d . . .
C(45) C 0.438(2) -0.0163(12) 0.1668(11) 0.038(6) Uani 1.00 1 d . . .
C(46) C 0.575(2) 0.0037(14) 0.1904(10) 0.039(6) Uani 1.00 1 d . . .
C(47) C 0.6099(18) 0.0841(9) 0.1913(9) 0.017(4) Uani 1.00 1 d . . .
C(48) C 0.909(2) 0.0508(12) 0.1304(11) 0.036(6) Uani 1.00 1 d . . .
C(49) C 0.550(3) 0.2623(16) 0.0162(13) 0.058(8) Uani 1.00 1 d . . .
C(50) C 0.461(2) 0.2707(11) 0.2194(11) 0.031(5) Uani 1.00 1 d . . .
C(51) C 0.805(2) 0.2637(14) 0.4358(16) 0.056(7) Uani 1.00 1 d . . .
C(52) C 1.084(3) 0.2048(13) 0.9135(14) 0.072(9) Uani 1.00 1 d . . .
C(53) C 0.712(2) 0.4890(15) -0.1323(18) 0.066(8) Uani 1.00 1 d . . .
H(1) H -0.4034 0.7581 0.5782 0.033 Uiso 1.00 1 c R . .
H(2) H -0.3016 0.6969 0.4771 0.040 Uiso 1.00 1 c R . .
H(3) H -0.1244 0.5826 0.5121 0.041 Uiso 1.00 1 c R . .
H(4) H -0.1490 0.3140 0.6963 0.032 Uiso 1.00 1 c R . .
H(5) H -0.2195 0.1828 0.6802 0.034 Uiso 1.00 1 c R . .
H(6) H -0.0413 0.0774 0.6730 0.049 Uiso 1.00 1 c R . .
H(7) H 0.2065 0.1045 0.6701 0.035 Uiso 1.00 1 c R . .
H(8) H 0.5998 0.3085 0.6256 0.035 Uiso 1.00 1 c R . .
H(9) H 0.6565 0.4449 0.5831 0.047 Uiso 1.00 1 c R . .
H(10) H 0.4733 0.5511 0.5890 0.047 Uiso 1.00 1 c R . .
H(11) H 0.2391 0.5162 0.6430 0.033 Uiso 1.00 1 c R . .
H(12) H 0.2843 0.4318 0.8221 0.076 Uiso 1.00 1 c R . .
H(13) H 0.1344 0.4349 0.8673 0.076 Uiso 1.00 1 c R . .
H(14) H 0.1495 0.4836 0.7818 0.076 Uiso 1.00 1 c R . .
H(15) H 0.5772 0.2014 0.8041 0.035 Uiso 1.00 1 c R . .
H(16) H 0.4848 0.2520 0.8563 0.035 Uiso 1.00 1 c R . .
H(17) H 0.5299 0.2931 0.7715 0.035 Uiso 1.00 1 c R . .
H(18) H 0.6200 -0.0116 0.6805 0.039 Uiso 1.00 1 c R . .
H(19) H 0.7665 -0.1027 0.6162 0.042 Uiso 1.00 1 c R . .
H(20) H 0.8116 -0.0712 0.4809 0.030 Uiso 1.00 1 c R . .
H(21) H 1.0274 0.1651 0.2288 0.063 Uiso 1.00 1 c R . .
H(22) H 1.1029 0.3005 0.1981 0.060 Uiso 1.00 1 c R . .
H(23) H 0.9430 0.4010 0.1289 0.055 Uiso 1.00 1 c R . .
H(24) H 0.6905 0.3749 0.1215 0.057 Uiso 1.00 1 c R . .
H(25) H 0.3050 0.1749 0.1171 0.047 Uiso 1.00 1 c R . .
H(26) H 0.2411 0.0305 0.1212 0.082 Uiso 1.00 1 c R . .
H(27) H 0.4174 -0.0729 0.1690 0.047 Uiso 1.00 1 c R . .
H(28) H 0.6468 -0.0397 0.2085 0.050 Uiso 1.00 1 c R . .
H(29) H 0.8481 0.0158 0.1083 0.045 Uiso 1.00 1 c R . .
H(30) H 1.0106 0.0356 0.1234 0.045 Uiso 1.00 1 c R . .
H(31) H 0.8903 0.1068 0.1051 0.045 Uiso 1.00 1 c R . .
H(32) H 0.6350 0.2943 0.0009 0.068 Uiso 1.00 1 c R . .
H(33) H 0.4807 0.2720 -0.0253 0.068 Uiso 1.00 1 c R . .
H(34) H 0.5796 0.2052 0.0276 0.068 Uiso 1.00 1 c R . .
H(35) H 0.7286 0.2273 0.4565 0.067 Uiso 1.00 1 c R . .
H(36) H 1.1164 0.2379 0.8655 0.086 Uiso 1.00 1 c R . .
H(37) H 0.7321 0.5284 -0.1785 0.073 Uiso 1.00 1 c R . .

loop_
_atom_site_aniso_label
_atom_site_aniso_U_11
_atom_site_aniso_U_22
_atom_site_aniso_U_33
_atom_site_aniso_U_12
_atom_site_aniso_U_13
_atom_site_aniso_U_23
Cl(1) 0.051(4) 0.062(4) 0.147(7) 0.012(3) -0.021(4) -0.044(4)
Cl(2) 0.100(6) 0.072(4) 0.042(3) 0.021(4) 0.011(3) -0.012(3)
Cl(3) 0.128(7) 0.065(4) 0.076(4) 0.032(4) -0.026(4) -0.039(3)
Cl(4) 0.089(6) 0.073(5) 0.070(4) 0.018(4) -0.021(4) -0.012(3)
Cl(5) 0.161(8) 0.042(3) 0.053(3) 0.008(4) -0.006(4) -0.018(3)
Cl(6) 0.075(4) 0.054(4) 0.053(3) -0.007(3) 0.000(3) -0.007(2)
Cl(7) 0.076(6) 0.096(6) 0.110(6) 0.010(4) 0.028(4) 0.001(4)
Cl(8) 0.110(7) 0.141(8) 0.076(5) -0.042(6) -0.000(5) -0.005(5)
Cl(9) 0.041(5) 0.064(5) 0.39(2) 0.004(4) -0.005(8) -0.019(8)
O(1) 0.033(7) 0.021(6) 0.026(7) -0.004(5) -0.002(5) -0.003(5)
O(2) 0.027(7) 0.040(8) 0.024(7) -0.001(6) 0.000(5) -0.005(5)
O(3) 0.016(6) 0.018(6) 0.025(6) -0.001(5) 0.002(5) -0.002(4)
O(4) 0.088(13) 0.048(9) 0.029(8) 0.006(9) 0.011(8) -0.002(7)
N(1) 0.018(8) 0.017(7) 0.034(8) 0.014(6) -0.003(6) -0.003(6)
N(2) 0.019(8) 0.017(7) 0.032(9) 0.002(6) 0.005(6) -0.001(6)
C(1) 0.029(12) 0.032(11) 0.055(13) 0.015(9) 0.012(10) -0.020(9)
C(2) 0.038(13) 0.052(13) 0.026(11) 0.008(10) -0.018(9) -0.014(9)
C(3) 0.050(13) 0.009(8) 0.024(10) -0.004(8) 0.002(8) -0.009(7)
C(4) 0.033(11) 0.029(11) 0.039(11) -0.013(9) -0.010(9) -0.010(9)
C(5) 0.037(12) 0.033(11) 0.031(11) 0.007(9) 0.009(8) -0.014(8)
C(6) 0.031(11) 0.032(10) 0.014(9) 0.006(8) -0.007(7) -0.003(7)
C(7) 0.039(13) 0.018(10) 0.049(12) 0.009(9) -0.004(9) -0.010(9)
C(8) 0.042(12) 0.021(9) 0.012(8) -0.003(9) 0.010(7) -0.009(7)
C(9) 0.028(11) 0.024(10) 0.031(10) -0.001(8) 0.001(8) -0.001(8)
C(10) 0.039(12) 0.013(9) 0.039(11) -0.009(8) -0.012(9) 0.000(7)
C(11) 0.020(10) 0.025(10) 0.037(11) 0.006(8) 0.000(8) -0.006(8)
C(12) -0.005(8) 0.048(12) 0.041(11) -0.007(7) 0.019(7) -0.012(9)
C(13) 0.054(15) 0.016(10) 0.054(13) 0.004(9) -0.007(10) -0.014(9)
C(14) 0.024(11) 0.033(11) 0.030(10) 0.002(8) 0.002(8) -0.015(8)
C(15) 0.022(10) 0.025(10) 0.028(10) 0.018(8) 0.002(7) -0.012(7)
C(16) 0.031(11) 0.017(9) 0.019(9) -0.010(8) -0.006(7) 0.003(7)
C(17) 0.013(9) 0.004(7) 0.022(8) 0.004(6) -0.006(6) -0.004(6)
C(18) 0.012(10) 0.017(10) 0.057(12) 0.002(7) -0.007(8) 0.002(8)
C(19) 0.015(10) 0.046(13) 0.056(13) -0.002(9) 0.011(9) -0.020(10)
C(20) 0.054(14) -0.000(8) 0.064(14) -0.003(9) 0.009(11) -0.007(8)
C(21) 0.008(9) 0.027(11) 0.047(11) 0.001(7) 0.009(8) -0.003(8)
C(22) 0.020(10) 0.020(9) 0.039(10) -0.010(7) 0.000(7) -0.015(8)
C(23) 0.078(19) 0.032(12) 0.080(17) -0.009(12) 0.016(14) -0.042(12)
C(24) 0.032(11) 0.031(11) 0.025(10) 0.009(9) -0.003(8) 0.001(8)
C(25) 0.021(10) 0.008(8) 0.025(9) -0.002(7) -0.003(7) 0.006(6)
C(26) 0.014(9) 0.021(9) 0.029(9) -0.015(7) -0.004(7) -0.004(7)
C(27) 0.009(9) 0.033(11) 0.037(11) 0.009(8) 0.004(7) -0.008(8)
C(28) 0.044(13) 0.018(10) 0.036(11) 0.019(9) -0.001(9) -0.001(8)
C(29) 0.034(12) 0.034(11) 0.037(12) 0.022(9) -0.011(9) -0.006(9)
C(30) 0.015(9) 0.030(11) 0.030(10) 0.003(8) 0.007(7) 0.001(8)
C(31) 0.042(12) 0.028(10) 0.021(9) -0.004(9) 0.022(8) -0.010(7)
C(32) 0.037(12) 0.001(8) 0.041(13) 0.009(7) -0.003(9) -0.003(7)
C(33) 0.061(15) 0.025(11) 0.028(13) 0.014(10) -0.018(10) -0.007(8)
C(34) 0.016(9) 0.024(9) 0.021(9) 0.010(7) 0.010(7) -0.015(7)
C(35) 0.055(16) 0.018(10) 0.045(12) 0.008(10) 0.034(10) -0.012(8)
C(36) 0.060(17) 0.068(17) 0.030(12) -0.003(13) 0.026(10) -0.025(11)
C(37) 0.059(17) 0.028(12) 0.065(15) -0.022(12) 0.038(12) 0.002(10)
C(38) 0.032(13) 0.041(14) 0.064(14) -0.014(11) 0.028(11) -0.021(11)
C(39) 0.044(14) 0.053(15) 0.045(12) 0.022(11) 0.004(10) -0.022(11)
C(40) 0.041(12) 0.004(8) 0.024(9) -0.008(7) -0.005(8) 0.011(6)
C(41) 0.060(15) 0.028(10) 0.036(11) 0.005(10) 0.016(10) -0.029(9)
C(42) 0.025(11) 0.019(9) 0.035(10) 0.005(8) 0.016(8) -0.004(8)
C(43) 0.065(16) 0.018(10) 0.033(11) -0.000(10) -0.005(10) 0.005(8)
C(44) 0.069(19) 0.08(2) 0.052(16) 0.040(16) -0.038(14) -0.010(13)
C(45) 0.047(14) 0.036(12) 0.036(11) 0.008(10) -0.003(10) -0.022(9)
C(46) 0.033(12) 0.068(16) 0.023(10) 0.018(10) -0.011(8) -0.029(10)
C(47) 0.011(9) 0.014(8) 0.020(8) -0.004(7) 0.010(6) 0.009(6)
C(48) 0.030(12) 0.029(11) 0.053(13) 0.004(9) -0.005(9) -0.020(9)
C(49) 0.071(19) 0.060(16) 0.040(13) 0.011(14) -0.003(12) -0.007(11)
C(50) 0.025(11) 0.027(10) 0.041(11) 0.008(8) 0.001(8) -0.004(8)
C(51) 0.031(13) 0.036(13) 0.100(19) 0.022(10) -0.008(13) -0.016(13)
C(52) 0.16(3) 0.019(11) 0.038(13) -0.014(15) -0.007(15) 0.003(9)
C(53) 0.029(13) 0.038(14) 0.12(2) 0.005(10) 0.008(13) 0.020(13)

loop_
_atom_type_symbol
_atom_type_description
_atom_type_scat_dispersion_real
_atom_type_scat_dispersion_imag
_atom_type_scat_source
C C 0.003 0.002
;
International Tables for Crystallography
(1992, Vol. C, Tables 4.2.6.8 and 6.1.1.4)
;
N N 0.006 0.003
;
International Tables for Crystallography
(1992, Vol. C, Tables 4.2.6.8 and 6.1.1.4)
;
O O 0.011 0.006
;
International Tables for Crystallography
(1992, Vol. C, Tables 4.2.6.8 and 6.1.1.4)
;
H H 0.000 0.000
;
International Tables for Crystallography
(1992, Vol. C, Table 6.1.1.4)
;
Cl Cl 0.148 0.159
;
International Tables for Crystallography
(1992, Vol. C, Tables 4.2.6.8 and 6.1.1.4)
;

loop_
_geom_angle_atom_site_label_1
_geom_angle_atom_site_label_2
_geom_angle_atom_site_label_3
_geom_angle
_geom_angle_publ_flag
_geom_angle_site_symmetry_1
_geom_angle_site_symmetry_2
_geom_angle_site_symmetry_3
C(9) O(1) C(23) 114.1(13) yes . . .
C(16) O(2) C(24) 115.4(13) yes . . .
C(34) O(3) C(48) 112.3(12) yes . . .
C(41) O(4) C(49) 111.0(16) yes . . .
C(2) N(1) C(6) 115.4(14) yes . . .
C(27) N(2) C(31) 118.5(14) yes . . .
C(2) C(1) C(50) 177(2) yes . . 2_566
N(1) C(2) C(1) 115.9(16) yes . . .
N(1) C(2) C(3) 125.3(19) yes . . .
C(1) C(2) C(3) 118.8(18) yes . . .
C(2) C(3) C(4) 118.4(17) yes . . .
C(3) C(4) C(5) 118.4(17) yes . . .
C(4) C(5) C(6) 117.8(18) yes . . .
N(1) C(6) C(5) 124.0(17) yes . . .
N(1) C(6) C(7) 115.0(14) yes . . .
C(5) C(6) C(7) 121.0(18) yes . . .
C(6) C(7) C(8) 175(2) yes . . .
C(7) C(8) C(9) 173(2) yes . . .
O(1) C(9) C(8) 112.5(15) yes . . .
O(1) C(9) C(10) 103.8(13) yes . . .
O(1) C(9) C(22) 111.0(15) yes . . .
C(8) C(9) C(10) 110.7(16) yes . . .
C(8) C(9) C(22) 109.5(14) yes . . .
C(10) C(9) C(22) 109.2(15) yes . . .
C(9) C(10) C(11) 119.3(17) yes . . .
C(9) C(10) C(15) 119.5(17) yes . . .
C(11) C(10) C(15) 120.6(17) yes . . .
C(10) C(11) C(12) 118.3(16) yes . . .
C(11) C(12) C(13) 121.0(17) yes . . .
C(12) C(13) C(14) 119.8(18) yes . . .
C(13) C(14) C(15) 121.5(18) yes . . .
C(10) C(15) C(14) 118.6(17) yes . . .
C(10) C(15) C(16) 119.6(16) yes . . .
C(14) C(15) C(16) 121.7(16) yes . . .
O(2) C(16) C(15) 101.7(13) yes . . .
O(2) C(16) C(17) 111.5(14) yes . . .
O(2) C(16) C(25) 108.2(13) yes . . .
C(15) C(16) C(17) 113.1(13) yes . . .
C(15) C(16) C(25) 109.8(15) yes . . .
C(17) C(16) C(25) 112.0(13) yes . . .
C(16) C(17) C(18) 121.7(14) yes . . .
C(16) C(17) C(22) 118.9(14) yes . . .
C(18) C(17) C(22) 119.4(14) yes . . .
C(17) C(18) C(19) 121.5(16) yes . . .
C(18) C(19) C(20) 119.8(18) yes . . .
C(19) C(20) C(21) 119.1(16) yes . . .
C(20) C(21) C(22) 121.8(16) yes . . .
C(9) C(22) C(17) 122.0(14) yes . . .
C(9) C(22) C(21) 119.0(15) yes . . .
C(17) C(22) C(21) 118.3(15) yes . . .
C(16) C(25) C(26) 176.3(19) yes . . .
C(25) C(26) C(27) 177.3(17) yes . . .
N(2) C(27) C(26) 116.8(14) yes . . .
N(2) C(27) C(28) 125.1(18) yes . . .
C(26) C(27) C(28) 118.0(16) yes . . .
C(27) C(28) C(29) 115.6(17) yes . . .
C(28) C(29) C(30) 122.8(17) yes . . .
C(29) C(30) C(31) 115.7(17) yes . . .
N(2) C(31) C(30) 122.2(15) yes . . .
N(2) C(31) C(32) 118.6(15) yes . . .
C(30) C(31) C(32) 119.2(16) yes . . .
C(31) C(32) C(33) 176.0(19) yes . . .
C(32) C(33) C(34) 178(2) yes . . .
O(3) C(34) C(33) 105.3(13) yes . . .
O(3) C(34) C(35) 108.9(14) yes . . .
O(3) C(34) C(47) 111.0(13) yes . . .
C(33) C(34) C(35) 110.0(16) yes . . .
C(33) C(34) C(47) 105.7(14) yes . . .
C(35) C(34) C(47) 115.5(14) yes . . .
C(34) C(35) C(36) 122.9(18) yes . . .
C(34) C(35) C(40) 120.6(18) yes . . .
C(36) C(35) C(40) 116.5(18) yes . . .
C(35) C(36) C(37) 123(2) yes . . .
C(36) C(37) C(38) 119(2) yes . . .
C(37) C(38) C(39) 121(2) yes . . .
C(38) C(39) C(40) 121(2) yes . . .
C(35) C(40) C(39) 119.8(19) yes . . .
C(35) C(40) C(41) 119.3(15) yes . . .
C(39) C(40) C(41) 120.8(17) yes . . .
O(4) C(41) C(40) 109.9(15) yes . . .
O(4) C(41) C(42) 110.7(17) yes . . .
O(4) C(41) C(50) 103.1(15) yes . . .
C(40) C(41) C(42) 114.8(16) yes . . .
C(40) C(41) C(50) 108.7(17) yes . . .
C(42) C(41) C(50) 109.0(16) yes . . .
C(41) C(42) C(43) 116.8(16) yes . . .
C(41) C(42) C(47) 123.7(17) yes . . .
C(43) C(42) C(47) 119.5(16) yes . . .
C(42) C(43) C(44) 119.7(19) yes . . .
C(43) C(44) C(45) 118(2) yes . . .
C(44) C(45) C(46) 121(2) yes . . .
C(45) C(46) C(47) 122.0(18) yes . . .
C(34) C(47) C(42) 120.3(15) yes . . .
C(34) C(47) C(46) 119.3(14) yes . . .
C(42) C(47) C(46) 120.3(16) yes . . .
C(1) C(50) C(41) 177.1(19) yes 2_566 . .
Cl(1) C(51) Cl(2) 108.8(14) yes . . .
Cl(1) C(51) Cl(3) 111.0(15) yes . . .
Cl(2) C(51) Cl(3) 111.3(12) yes . . .
Cl(4) C(52) Cl(5) 104.9(16) yes . . .
Cl(4) C(52) Cl(6) 109.4(12) yes . . .
Cl(5) C(52) Cl(6) 108.6(14) yes . . .
Cl(7) C(53) Cl(8) 113.0(14) yes . . .
Cl(7) C(53) Cl(9) 110.5(15) yes . . .
Cl(8) C(53) Cl(9) 109.3(17) yes . . .
C(2) C(3) H(1) 119.5 no . . .
C(4) C(3) H(1) 121.8 no . . .
C(3) C(4) H(2) 121.4 no . . .
C(5) C(4) H(2) 120.2 no . . .
C(4) C(5) H(3) 121.4 no . . .
C(6) C(5) H(3) 120.8 no . . .
C(10) C(11) H(4) 121.2 no . . .
C(12) C(11) H(4) 120.5 no . . .
C(11) C(12) H(5) 119.4 no . . .
C(13) C(12) H(5) 119.5 no . . .
C(12) C(13) H(6) 119.3 no . . .
C(14) C(13) H(6) 120.9 no . . .
C(13) C(14) H(7) 119.0 no . . .
C(15) C(14) H(7) 119.5 no . . .
C(17) C(18) H(8) 119.1 no . . .
C(19) C(18) H(8) 119.5 no . . .
C(18) C(19) H(9) 120.3 no . . .
C(20) C(19) H(9) 119.9 no . . .
C(19) C(20) H(10) 120.6 no . . .
C(21) C(20) H(10) 120.2 no . . .
C(20) C(21) H(11) 119.3 no . . .
C(22) C(21) H(11) 118.9 no . . .
O(1) C(23) H(12) 109.2 no . . .
O(1) C(23) H(13) 109.0 no . . .
O(1) C(23) H(14) 110.2 no . . .
H(12) C(23) H(13) 109.5 no . . .
H(12) C(23) H(14) 109.5 no . . .
H(13) C(23) H(14) 109.5 no . . .
O(2) C(24) H(15) 109.1 no . . .
O(2) C(24) H(16) 109.6 no . . .
O(2) C(24) H(17) 109.7 no . . .
H(15) C(24) H(16) 109.5 no . . .
H(15) C(24) H(17) 109.5 no . . .
H(16) C(24) H(17) 109.5 no . . .
C(27) C(28) H(18) 121.6 no . . .
C(29) C(28) H(18) 122.7 no . . .
C(28) C(29) H(19) 118.5 no . . .
C(30) C(29) H(19) 118.6 no . . .
C(29) C(30) H(20) 122.0 no . . .
C(31) C(30) H(20) 122.3 no . . .
C(35) C(36) H(21) 117.4 no . . .
C(37) C(36) H(21) 119.9 no . . .
C(36) C(37) H(22) 120.0 no . . .
C(38) C(37) H(22) 120.9 no . . .
C(37) C(38) H(23) 119.9 no . . .
C(39) C(38) H(23) 119.3 no . . .
C(38) C(39) H(24) 120.1 no . . .
C(40) C(39) H(24) 118.9 no . . .
C(42) C(43) H(25) 119.1 no . . .
C(44) C(43) H(25) 121.1 no . . .
C(43) C(44) H(26) 121.1 no . . .
C(45) C(44) H(26) 121.3 no . . .
C(44) C(45) H(27) 119.9 no . . .
C(46) C(45) H(27) 119.2 no . . .
C(45) C(46) H(28) 119.0 no . . .
C(47) C(46) H(28) 119.0 no . . .
O(3) C(48) H(29) 109.7 no . . .
O(3) C(48) H(30) 108.8 no . . .
O(3) C(48) H(31) 109.9 no . . .
H(29) C(48) H(30) 109.5 no . . .
H(29) C(48) H(31) 109.5 no . . .
H(30) C(48) H(31) 109.5 no . . .
O(4) C(49) H(32) 108.2 no . . .
O(4) C(49) H(33) 109.3 no . . .
O(4) C(49) H(34) 110.9 no . . .
H(32) C(49) H(33) 109.5 no . . .
H(32) C(49) H(34) 109.5 no . . .
H(33) C(49) H(34) 109.5 no . . .
Cl(1) C(51) H(35) 108.6 no . . .
Cl(2) C(51) H(35) 108.8 no . . .
Cl(3) C(51) H(35) 108.3 no . . .
Cl(4) C(52) H(36) 111.0 no . . .
Cl(5) C(52) H(36) 111.4 no . . .
Cl(6) C(52) H(36) 111.2 no . . .
Cl(7) C(53) H(37) 106.8 no . . .
Cl(8) C(53) H(37) 108.7 no . . .
Cl(9) C(53) H(37) 108.3 no . . .

loop_
_geom_bond_atom_site_label_1
_geom_bond_atom_site_label_2
_geom_bond_distance
_geom_bond_publ_flag
_geom_bond_site_symmetry_1
_geom_bond_site_symmetry_2
Cl(1) C(51) 1.80(2) yes . .
Cl(2) C(51) 1.75(2) yes . .
Cl(3) C(51) 1.71(2) yes . .
Cl(4) C(52) 1.81(3) yes . .
Cl(5) C(52) 1.84(2) yes . .
Cl(6) C(52) 1.71(2) yes . .
Cl(7) C(53) 1.68(2) yes . .
Cl(8) C(53) 1.77(3) yes . .
Cl(9) C(53) 1.75(2) yes . .
O(1) C(9) 1.45(2) yes . .
O(1) C(23) 1.48(2) yes . .
O(2) C(16) 1.45(2) yes . .
O(2) C(24) 1.41(2) yes . .
O(3) C(34) 1.48(2) yes . .
O(3) C(48) 1.37(2) yes . .
O(4) C(41) 1.48(2) yes . .
O(4) C(49) 1.44(2) yes . .
N(1) C(2) 1.34(2) yes . .
N(1) C(6) 1.35(2) yes . .
N(2) C(27) 1.34(2) yes . .
N(2) C(31) 1.34(2) yes . .
C(1) C(2) 1.49(3) yes . .
C(1) C(50) 1.20(3) yes . 2_566
C(2) C(3) 1.35(2) yes . .
C(3) C(4) 1.34(2) yes . .
C(4) C(5) 1.43(2) yes . .
C(5) C(6) 1.33(2) yes . .
C(6) C(7) 1.46(2) yes . .
C(7) C(8) 1.20(2) yes . .
C(8) C(9) 1.45(2) yes . .
C(9) C(10) 1.55(2) yes . .
C(9) C(22) 1.54(2) yes . .
C(10) C(11) 1.36(2) yes . .
C(10) C(15) 1.43(2) yes . .
C(11) C(12) 1.40(2) yes . .
C(12) C(13) 1.40(2) yes . .
C(13) C(14) 1.34(3) yes . .
C(14) C(15) 1.38(2) yes . .
C(15) C(16) 1.55(2) yes . .
C(16) C(17) 1.51(2) yes . .
C(16) C(25) 1.49(2) yes . .
C(17) C(18) 1.41(2) yes . .
C(17) C(22) 1.41(2) yes . .
C(18) C(19) 1.35(2) yes . .
C(19) C(20) 1.41(2) yes . .
C(20) C(21) 1.40(2) yes . .
C(21) C(22) 1.38(2) yes . .
C(25) C(26) 1.19(2) yes . .
C(26) C(27) 1.48(2) yes . .
C(27) C(28) 1.37(2) yes . .
C(28) C(29) 1.41(2) yes . .
C(29) C(30) 1.38(2) yes . .
C(30) C(31) 1.45(2) yes . .
C(31) C(32) 1.46(2) yes . .
C(32) C(33) 1.17(2) yes . .
C(33) C(34) 1.49(2) yes . .
C(34) C(35) 1.51(2) yes . .
C(34) C(47) 1.55(2) yes . .
C(35) C(36) 1.38(3) yes . .
C(35) C(40) 1.46(2) yes . .
C(36) C(37) 1.37(3) yes . .
C(37) C(38) 1.35(3) yes . .
C(38) C(39) 1.40(3) yes . .
C(39) C(40) 1.32(2) yes . .
C(40) C(41) 1.54(3) yes . .
C(41) C(42) 1.51(2) yes . .
C(41) C(50) 1.47(2) yes . .
C(42) C(43) 1.41(3) yes . .
C(42) C(47) 1.36(2) yes . .
C(43) C(44) 1.47(3) yes . .
C(44) C(45) 1.35(3) yes . .
C(45) C(46) 1.39(3) yes . .
C(46) C(47) 1.38(2) yes . .
C(3) H(1) 0.950 no . .
C(4) H(2) 0.950 no . .
C(5) H(3) 0.950 no . .
C(11) H(4) 0.950 no . .
C(12) H(5) 0.950 no . .
C(13) H(6) 0.950 no . .
C(14) H(7) 0.950 no . .
C(18) H(8) 0.950 no . .
C(19) H(9) 0.950 no . .
C(20) H(10) 0.950 no . .
C(21) H(11) 0.950 no . .
C(23) H(12) 0.950 no . .
C(23) H(13) 0.950 no . .
C(23) H(14) 0.950 no . .
C(24) H(15) 0.950 no . .
C(24) H(16) 0.950 no . .
C(24) H(17) 0.950 no . .
C(28) H(18) 0.950 no . .
C(29) H(19) 0.950 no . .
C(30) H(20) 0.950 no . .
C(36) H(21) 0.950 no . .
C(37) H(22) 0.950 no . .
C(38) H(23) 0.950 no . .
C(39) H(24) 0.950 no . .
C(43) H(25) 0.950 no . .
C(44) H(26) 0.950 no . .
C(45) H(27) 0.950 no . .
C(46) H(28) 0.950 no . .
C(48) H(29) 0.950 no . .
C(48) H(30) 0.950 no . .
C(48) H(31) 0.950 no . .
C(49) H(32) 0.950 no . .
C(49) H(33) 0.950 no . .
C(49) H(34) 0.950 no . .
C(51) H(35) 0.950 no . .
C(52) H(36) 0.950 no . .
C(53) H(37) 0.950 no . .

loop_
_geom_contact_atom_site_label_1
_geom_contact_atom_site_label_2
_geom_contact_distance
_geom_contact_publ_flag
_geom_contact_site_symmetry_1
_geom_contact_site_symmetry_2
Cl(1) C(4) 3.58(2) ? . 2_666
Cl(1) C(32) 3.56(2) ? . .
Cl(2) C(5) 3.45(2) ? . 2_666
Cl(2) C(11) 3.452(18) ? . 1_655
Cl(2) C(18) 3.52(2) ? . .
Cl(2) C(19) 3.47(2) ? . .
Cl(3) C(1) 3.54(2) ? . 2_566
Cl(3) C(35) 3.47(2) ? . .
Cl(3) C(36) 3.54(2) ? . .
Cl(3) C(37) 3.53(2) ? . .
Cl(3) C(38) 3.53(2) ? . .
Cl(3) C(39) 3.44(2) ? . .
Cl(3) C(40) 3.43(2) ? . .
Cl(5) C(37) 3.49(2) ? . 1_556
Cl(5) C(38) 3.50(2) ? . 1_556
Cl(6) O(2) 3.365(13) ? . 1_655
Cl(6) C(44) 3.56(2) ? . 1_656
Cl(6) C(48) 3.58(2) ? . 2_756
Cl(7) O(1) 3.406(15) ? . 1_654
Cl(9) C(23) 3.48(3) ? . 1_554
O(1) Cl(7) 3.406(15) ? . 1_456
O(1) C(52) 3.07(2) ? . 1_455
O(2) Cl(6) 3.365(13) ? . 1_455
O(2) C(46) 3.58(2) ? . 2_656
O(2) C(52) 3.45(3) ? . 1_455
O(3) C(13) 3.34(2) ? . 2_656
O(3) C(14) 3.37(2) ? . 2_656
N(1) C(53) 3.37(3) ? . 1_456
N(2) C(51) 3.27(2) ? . .
C(1) Cl(3) 3.54(2) ? . 2_566
C(4) Cl(1) 3.58(2) ? . 2_666
C(5) Cl(2) 3.45(2) ? . 2_666
C(6) C(19) 3.52(2) ? . 1_455
C(11) Cl(2) 3.452(18) ? . 1_455
C(13) O(3) 3.34(2) ? . 2_656
C(14) O(3) 3.37(2) ? . 2_656
C(18) Cl(2) 3.52(2) ? . .
C(19) Cl(2) 3.47(2) ? . .
C(19) C(6) 3.52(2) ? . 1_655
C(23) Cl(9) 3.48(3) ? . 1_556
C(27) C(31) 3.58(2) ? . 2_656
C(28) C(32) 3.53(2) ? . 2_656
C(31) C(27) 3.58(2) ? . 2_656
C(32) Cl(1) 3.56(2) ? . .
C(32) C(28) 3.53(2) ? . 2_656
C(35) Cl(3) 3.47(2) ? . .
C(36) Cl(3) 3.54(2) ? . .
C(37) Cl(3) 3.53(2) ? . .
C(37) Cl(5) 3.49(2) ? . 1_554
C(38) Cl(3) 3.53(2) ? . .
C(38) Cl(5) 3.50(2) ? . 1_554
C(39) Cl(3) 3.44(2) ? . .
C(40) Cl(3) 3.43(2) ? . .
C(44) Cl(6) 3.56(2) ? . 1_454
C(46) O(2) 3.58(2) ? . 2_656
C(48) Cl(6) 3.58(2) ? . 2_756
C(51) N(2) 3.27(2) ? . .
C(52) O(1) 3.07(2) ? . 1_655
C(52) O(2) 3.45(3) ? . 1_655
C(53) N(1) 3.37(3) ? . 1_654
Cl(1) H(19) 3.017 ? . 2_756
Cl(1) H(20) 3.005 ? . 2_756
Cl(2) H(3) 3.072 ? . 2_666
Cl(2) H(4) 3.432 ? . 1_655
Cl(2) H(8) 2.958 ? . .
Cl(2) H(9) 2.898 ? . .
Cl(2) H(10) 3.374 ? . 2_666
Cl(2) H(11) 3.119 ? . 2_666
Cl(3) H(1) 3.593 ? . 2_566
Cl(3) H(10) 3.382 ? . 2_666
Cl(3) H(11) 2.906 ? . 2_666
Cl(4) H(15) 3.402 ? . .
Cl(4) H(30) 3.470 ? . 2_756
Cl(4) H(31) 3.450 ? . 1_556
Cl(5) H(13) 3.255 ? . 1_655
Cl(5) H(25) 3.247 ? . 1_656
Cl(5) H(31) 3.370 ? . 1_556
Cl(6) H(16) 3.471 ? . 1_655
Cl(6) H(25) 3.392 ? . 1_656
Cl(6) H(26) 3.163 ? . 1_656
Cl(6) H(28) 3.436 ? . 2_756
Cl(6) H(29) 2.705 ? . 2_756
Cl(7) H(4) 3.288 ? . 1_654
Cl(7) H(13) 3.308 ? . 1_654
Cl(7) H(17) 3.357 ? . 1_554
Cl(7) H(32) 3.095 ? . .
Cl(8) H(13) 3.493 ? . 2_666
Cl(8) H(23) 2.923 ? . 2_765
Cl(8) H(24) 3.596 ? . .
Cl(9) H(12) 2.648 ? . 1_554
Cl(9) H(24) 2.882 ? . 2_665
Cl(9) H(32) 3.565 ? . .
O(1) H(36) 2.211 ? . 1_455
O(2) H(27) 3.006 ? . 2_656
O(2) H(28) 2.884 ? . 2_656
O(2) H(36) 2.777 ? . 1_455
O(3) H(6) 2.920 ? . 2_656
O(3) H(7) 2.995 ? . 2_656
O(3) H(26) 3.586 ? . 1_655
N(1) H(9) 3.576 ? . 1_455
N(1) H(10) 3.360 ? . 1_455
N(1) H(22) 3.096 ? . 2_666
N(1) H(37) 2.446 ? . 1_456
N(2) H(35) 2.379 ? . .
C(1) H(22) 2.953 ? . 2_666
C(1) H(37) 3.220 ? . 1_456
C(2) H(10) 3.219 ? . 1_455
C(2) H(22) 3.243 ? . 2_666
C(2) H(37) 3.269 ? . 1_456
C(3) H(10) 3.155 ? . 1_455
C(3) H(19) 3.399 ? . 1_465
C(4) H(10) 3.087 ? . 1_455
C(5) H(9) 3.014 ? . 1_455
C(5) H(10) 3.295 ? . 1_455
C(6) H(9) 2.890 ? . 1_455
C(6) H(10) 3.368 ? . 1_455
C(6) H(37) 3.427 ? . 1_456
C(7) H(9) 2.969 ? . 1_455
C(7) H(37) 3.511 ? . 1_456
C(8) H(9) 3.587 ? . 1_455
C(9) H(36) 3.237 ? . 1_455
C(10) H(36) 3.053 ? . 1_455
C(11) H(8) 3.141 ? . 1_455
C(11) H(36) 3.473 ? . 1_455
C(12) H(8) 3.163 ? . 1_455
C(12) H(15) 3.452 ? . 1_455
C(13) H(20) 3.498 ? . 2_656
C(14) H(20) 3.218 ? . 2_656
C(14) H(28) 3.087 ? . 2_656
C(15) H(28) 3.548 ? . 2_656
C(15) H(36) 3.246 ? . 1_455
C(16) H(28) 3.418 ? . 2_656
C(18) H(4) 3.155 ? . 1_655
C(18) H(5) 3.503 ? . 1_655
C(19) H(4) 3.426 ? . 1_655
C(19) H(10) 3.308 ? . 2_666
C(20) H(9) 3.415 ? . 2_666
C(23) H(23) 3.175 ? . 2_666
C(23) H(36) 3.254 ? . 1_455
C(24) H(5) 3.512 ? . 1_655
C(24) H(27) 2.817 ? . 2_656
C(24) H(33) 3.083 ? . 1_556
C(25) H(5) 3.097 ? . 1_655
C(25) H(27) 3.492 ? . 2_656
C(25) H(28) 3.133 ? . 2_656
C(26) H(5) 2.870 ? . 1_655
C(26) H(28) 3.409 ? . 2_656
C(26) H(35) 3.541 ? . .
C(27) H(5) 3.204 ? . 1_655
C(27) H(35) 3.211 ? . .
C(28) H(5) 3.554 ? . 1_655
C(28) H(6) 3.311 ? . 1_655
C(29) H(1) 3.411 ? . 1_645
C(29) H(6) 3.591 ? . 1_655
C(30) H(7) 3.495 ? . 2_656
C(31) H(35) 2.999 ? . .
C(32) H(7) 3.179 ? . 2_656
C(32) H(18) 3.477 ? . 2_656
C(32) H(35) 3.144 ? . .
C(33) H(7) 3.049 ? . 2_656
C(33) H(18) 3.470 ? . 2_656
C(34) H(7) 3.522 ? . 2_656
C(36) H(25) 3.545 ? . 1_655
C(37) H(25) 3.539 ? . 1_655
C(38) H(13) 3.543 ? . 2_666
C(38) H(14) 3.242 ? . 2_666
C(42) H(18) 3.393 ? . 2_656
C(43) H(18) 3.386 ? . 2_656
C(43) H(21) 3.539 ? . 1_455
C(44) H(18) 3.108 ? . 2_656
C(44) H(30) 2.947 ? . 1_455
C(45) H(15) 2.998 ? . 2_656
C(45) H(18) 2.808 ? . 2_656
C(46) H(7) 3.334 ? . 2_656
C(46) H(18) 2.839 ? . 2_656
C(47) H(18) 3.108 ? . 2_656
C(48) H(26) 2.999 ? . 1_655
C(49) H(16) 2.884 ? . 1_554
C(50) H(22) 3.257 ? . 1_455
H(1) Cl(3) 3.593 ? . 2_566
H(1) C(29) 3.411 ? . 1_465
H(1) H(10) 3.597 ? . 1_455
H(1) H(19) 2.990 ? . 1_465
H(1) H(35) 2.992 ? . 2_566
H(2) H(10) 3.479 ? . 1_455
H(3) Cl(2) 3.072 ? . 2_666
H(3) H(9) 3.124 ? . 1_455
H(4) Cl(2) 3.432 ? . 1_455
H(4) Cl(7) 3.288 ? . 1_456
H(4) C(18) 3.155 ? . 1_455
H(4) C(19) 3.426 ? . 1_455
H(4) H(8) 2.607 ? . 1_455
H(4) H(9) 3.123 ? . 1_455
H(4) H(15) 3.448 ? . 1_455
H(4) H(17) 3.153 ? . 1_455
H(5) C(18) 3.503 ? . 1_455
H(5) C(24) 3.512 ? . 1_455
H(5) C(25) 3.097 ? . 1_455
H(5) C(26) 2.870 ? . 1_455
H(5) C(27) 3.204 ? . 1_455
H(5) C(28) 3.554 ? . 1_455
H(5) H(8) 2.617 ? . 1_455
H(5) H(15) 2.848 ? . 1_455
H(5) H(17) 3.391 ? . 1_455
H(5) H(18) 3.566 ? . 1_455
H(5) H(27) 3.402 ? . 2_556
H(6) O(3) 2.920 ? . 2_656
H(6) C(28) 3.311 ? . 1_455
H(6) C(29) 3.591 ? . 1_455
H(6) H(18) 3.430 ? . 1_455
H(6) H(20) 3.358 ? . 2_656
H(7) O(3) 2.995 ? . 2_656
H(7) C(30) 3.495 ? . 2_656
H(7) C(32) 3.179 ? . 2_656
H(7) C(33) 3.049 ? . 2_656
H(7) C(34) 3.522 ? . 2_656
H(7) C(46) 3.334 ? . 2_656
H(7) H(20) 2.785 ? . 2_656
H(7) H(28) 2.539 ? . 2_656
H(8) Cl(2) 2.958 ? . .
H(8) C(11) 3.141 ? . 1_655
H(8) C(12) 3.163 ? . 1_655
H(8) H(4) 2.607 ? . 1_655
H(8) H(5) 2.617 ? . 1_655
H(9) Cl(2) 2.898 ? . .
H(9) N(1) 3.576 ? . 1_655
H(9) C(5) 3.014 ? . 1_655
H(9) C(6) 2.890 ? . 1_655
H(9) C(7) 2.969 ? . 1_655
H(9) C(8) 3.587 ? . 1_655
H(9) C(20) 3.415 ? . 2_666
H(9) H(3) 3.124 ? . 1_655
H(9) H(4) 3.123 ? . 1_655
H(9) H(10) 3.215 ? . 2_666
H(10) Cl(2) 3.374 ? . 2_666
H(10) Cl(3) 3.382 ? . 2_666
H(10) N(1) 3.360 ? . 1_655
H(10) C(2) 3.219 ? . 1_655
H(10) C(3) 3.155 ? . 1_655
H(10) C(4) 3.087 ? . 1_655
H(10) C(5) 3.295 ? . 1_655
H(10) C(6) 3.368 ? . 1_655
H(10) C(19) 3.308 ? . 2_666
H(10) H(1) 3.597 ? . 1_655
H(10) H(2) 3.479 ? . 1_655
H(10) H(9) 3.215 ? . 2_666
H(11) Cl(2) 3.119 ? . 2_666
H(11) Cl(3) 2.906 ? . 2_666
H(12) Cl(9) 2.648 ? . 1_556
H(12) H(23) 3.581 ? . 2_666
H(12) H(24) 3.520 ? . 2_666
H(12) H(36) 3.533 ? . 1_455
H(13) Cl(5) 3.255 ? . 1_455
H(13) Cl(7) 3.308 ? . 1_456
H(13) Cl(8) 3.493 ? . 2_666
H(13) C(38) 3.543 ? . 2_666
H(13) H(23) 2.773 ? . 2_666
H(13) H(36) 3.258 ? . 1_455
H(14) C(38) 3.242 ? . 2_666
H(14) H(23) 2.763 ? . 2_666
H(14) H(24) 3.491 ? . 2_666
H(15) Cl(4) 3.402 ? . .
H(15) C(12) 3.452 ? . 1_655
H(15) C(45) 2.998 ? . 2_656
H(15) H(4) 3.448 ? . 1_655
H(15) H(5) 2.848 ? . 1_655
H(15) H(27) 2.075 ? . 2_656
H(15) H(28) 3.449 ? . 2_656
H(15) H(33) 3.462 ? . 1_556
H(16) Cl(6) 3.471 ? . 1_455
H(16) C(49) 2.884 ? . 1_556
H(16) H(27) 3.148 ? . 2_656
H(16) H(32) 3.080 ? . 1_556
H(16) H(33) 2.139 ? . 1_556
H(16) H(34) 3.053 ? . 1_556
H(16) H(36) 3.333 ? . 1_455
H(17) Cl(7) 3.357 ? . 1_556
H(17) H(4) 3.153 ? . 1_655
H(17) H(5) 3.391 ? . 1_655
H(17) H(27) 3.586 ? . 2_656
H(17) H(33) 3.496 ? . 1_556
H(18) C(32) 3.477 ? . 2_656
H(18) C(33) 3.470 ? . 2_656
H(18) C(42) 3.393 ? . 2_656
H(18) C(43) 3.386 ? . 2_656
H(18) C(44) 3.108 ? . 2_656
H(18) C(45) 2.808 ? . 2_656
H(18) C(46) 2.839 ? . 2_656
H(18) C(47) 3.108 ? . 2_656
H(18) H(5) 3.566 ? . 1_655
H(18) H(6) 3.430 ? . 1_655
H(18) H(27) 3.189 ? . 2_656
H(18) H(28) 3.233 ? . 2_656
H(19) Cl(1) 3.017 ? . 2_756
H(19) C(3) 3.399 ? . 1_645
H(19) H(1) 2.990 ? . 1_645
H(19) H(21) 3.272 ? . 2_756
H(20) Cl(1) 3.005 ? . 2_756
H(20) C(13) 3.498 ? . 2_656
H(20) C(14) 3.218 ? . 2_656
H(20) H(6) 3.358 ? . 2_656
H(20) H(7) 2.785 ? . 2_656
H(21) C(43) 3.539 ? . 1_655
H(21) H(19) 3.272 ? . 2_756
H(21) H(25) 3.122 ? . 1_655
H(22) N(1) 3.096 ? . 2_666
H(22) C(1) 2.953 ? . 2_666
H(22) C(2) 3.243 ? . 2_666
H(22) C(50) 3.257 ? . 1_655
H(22) H(25) 3.200 ? . 1_655
H(22) H(37) 3.197 ? . 2_765
H(23) Cl(8) 2.923 ? . 2_765
H(23) C(23) 3.175 ? . 2_666
H(23) H(12) 3.581 ? . 2_666
H(23) H(13) 2.773 ? . 2_666
H(23) H(14) 2.763 ? . 2_666
H(23) H(37) 3.379 ? . 2_765
H(24) Cl(8) 3.596 ? . .
H(24) Cl(9) 2.882 ? . 2_665
H(24) H(12) 3.520 ? . 2_666
H(24) H(14) 3.491 ? . 2_666
H(25) Cl(5) 3.247 ? . 1_454
H(25) Cl(6) 3.392 ? . 1_454
H(25) C(36) 3.545 ? . 1_455
H(25) C(37) 3.539 ? . 1_455
H(25) H(21) 3.122 ? . 1_455
H(25) H(22) 3.200 ? . 1_455
H(25) H(30) 3.564 ? . 1_455
H(26) Cl(6) 3.163 ? . 1_454
H(26) O(3) 3.586 ? . 1_455
H(26) C(48) 2.999 ? . 1_455
H(26) H(29) 3.572 ? . 1_455
H(26) H(30) 2.073 ? . 1_455
H(26) H(31) 3.345 ? . 1_455
H(27) O(2) 3.006 ? . 2_656
H(27) C(24) 2.817 ? . 2_656
H(27) C(25) 3.492 ? . 2_656
H(27) H(5) 3.402 ? . 2_556
H(27) H(15) 2.075 ? . 2_656
H(27) H(16) 3.148 ? . 2_656
H(27) H(17) 3.586 ? . 2_656
H(27) H(18) 3.189 ? . 2_656
H(28) Cl(6) 3.436 ? . 2_756
H(28) O(2) 2.884 ? . 2_656
H(28) C(14) 3.087 ? . 2_656
H(28) C(15) 3.548 ? . 2_656
H(28) C(16) 3.418 ? . 2_656
H(28) C(25) 3.133 ? . 2_656
H(28) C(26) 3.409 ? . 2_656
H(28) H(7) 2.539 ? . 2_656
H(28) H(15) 3.449 ? . 2_656
H(28) H(18) 3.233 ? . 2_656
H(29) Cl(6) 2.705 ? . 2_756
H(29) H(26) 3.572 ? . 1_655
H(30) Cl(4) 3.470 ? . 2_756
H(30) C(44) 2.947 ? . 1_655
H(30) H(25) 3.564 ? . 1_655
H(30) H(26) 2.073 ? . 1_655
H(31) Cl(4) 3.450 ? . 1_554
H(31) Cl(5) 3.370 ? . 1_554
H(31) H(26) 3.345 ? . 1_655
H(32) Cl(7) 3.095 ? . .
H(32) Cl(9) 3.565 ? . .
H(32) H(16) 3.080 ? . 1_554
H(33) C(24) 3.083 ? . 1_554
H(33) H(15) 3.462 ? . 1_554
H(33) H(16) 2.139 ? . 1_554
H(33) H(17) 3.496 ? . 1_554
H(34) H(16) 3.053 ? . 1_554
H(35) N(2) 2.379 ? . .
H(35) C(26) 3.541 ? . .
H(35) C(27) 3.211 ? . .
H(35) C(31) 2.999 ? . .
H(35) C(32) 3.144 ? . .
H(35) H(1) 2.992 ? . 2_566
H(36) O(1) 2.211 ? . 1_655
H(36) O(2) 2.777 ? . 1_655
H(36) C(9) 3.237 ? . 1_655
H(36) C(10) 3.053 ? . 1_655
H(36) C(11) 3.473 ? . 1_655
H(36) C(15) 3.246 ? . 1_655
H(36) C(23) 3.254 ? . 1_655
H(36) H(12) 3.533 ? . 1_655
H(36) H(13) 3.258 ? . 1_655
H(36) H(16) 3.333 ? . 1_655
H(37) N(1) 2.446 ? . 1_654
H(37) C(1) 3.220 ? . 1_654
H(37) C(2) 3.269 ? . 1_654
H(37) C(6) 3.427 ? . 1_654
H(37) C(7) 3.511 ? . 1_654
H(37) H(22) 3.197 ? . 2_765
H(37) H(23) 3.379 ? . 2_765

loop_
_geom_torsion_atom_site_label_1
_geom_torsion_atom_site_label_2
_geom_torsion_atom_site_label_3
_geom_torsion_atom_site_label_4
_geom_torsion
_geom_torsion_publ_flag
_geom_torsion_site_symmetry_1
_geom_torsion_site_symmetry_2
_geom_torsion_site_symmetry_3
_geom_torsion_site_symmetry_4
C(23) O(1) C(9) C(8) -61(2) ? . . . .
C(23) O(1) C(9) C(10) 179.7(14) ? . . . .
C(23) O(1) C(9) C(22) 62(2) ? . . . .
C(24) O(2) C(16) C(15) -165.5(14) ? . . . .
C(24) O(2) C(16) C(17) -44.7(19) ? . . . .
C(24) O(2) C(16) C(25) 78.9(18) ? . . . .
C(48) O(3) C(34) C(33) 178.2(15) ? . . . .
C(48) O(3) C(34) C(35) -63.9(18) ? . . . .
C(48) O(3) C(34) C(47) 64.3(16) ? . . . .
C(49) O(4) C(41) C(40) 66(2) ? . . . .
C(49) O(4) C(41) C(42) -61(2) ? . . . .
C(49) O(4) C(41) C(50) -177.8(18) ? . . . .
C(2) N(1) C(6) C(5) -1(2) ? . . . .
C(2) N(1) C(6) C(7) 178.9(17) ? . . . .
C(6) N(1) C(2) C(1) -180.0(16) ? . . . .
C(6) N(1) C(2) C(3) 1(2) ? . . . .
C(27) N(2) C(31) C(30) -0(2) ? . . . .
C(27) N(2) C(31) C(32) 179.9(15) ? . . . .
C(31) N(2) C(27) C(26) -178.8(16) ? . . . .
C(31) N(2) C(27) C(28) -2(2) ? . . . .
C(2) C(1) C(50) C(41) -105(54) ? . . 2_566 2_566
C(50) C(1) C(2) N(1) -56(44) ? 2_566 . . .
C(50) C(1) C(2) C(3) 123(43) ? 2_566 . . .
N(1) C(2) C(3) C(4) 5(3) ? . . . .
C(1) C(2) C(3) C(4) -174.5(19) ? . . . .
C(2) C(3) C(4) C(5) -9(3) ? . . . .
C(3) C(4) C(5) C(6) 9(3) ? . . . .
C(4) C(5) C(6) N(1) -3(3) ? . . . .
C(4) C(5) C(6) C(7) 176.5(18) ? . . . .
N(1) C(6) C(7) C(8) -103(26) ? . . . .
C(5) C(6) C(7) C(8) 77(26) ? . . . .
C(6) C(7) C(8) C(9) 68(34) ? . . . .
C(7) C(8) C(9) O(1) 28(18) ? . . . .
C(7) C(8) C(9) C(10) 144(17) ? . . . .
C(7) C(8) C(9) C(22) -96(17) ? . . . .
O(1) C(9) C(10) C(11) 87.0(19) ? . . . .
O(1) C(9) C(10) C(15) -85.0(19) ? . . . .
O(1) C(9) C(22) C(17) 77(2) ? . . . .
O(1) C(9) C(22) C(21) -94.1(19) ? . . . .
C(8) C(9) C(10) C(11) -34(2) ? . . . .
C(8) C(9) C(10) C(15) 154.0(16) ? . . . .
C(8) C(9) C(22) C(17) -158.4(17) ? . . . .
C(8) C(9) C(22) C(21) 31(2) ? . . . .
C(10) C(9) C(22) C(17) -37(2) ? . . . .
C(10) C(9) C(22) C(21) 152.1(17) ? . . . .
C(22) C(9) C(10) C(11) -154.5(16) ? . . . .
C(22) C(9) C(10) C(15) 33(2) ? . . . .
C(9) C(10) C(11) C(12) -175.5(16) ? . . . .
C(9) C(10) C(15) C(14) 175.9(15) ? . . . .
C(9) C(10) C(15) C(16) -1(2) ? . . . .
C(11) C(10) C(15) C(14) 4(2) ? . . . .
C(11) C(10) C(15) C(16) -173.3(16) ? . . . .
C(15) C(10) C(11) C(12) -4(2) ? . . . .
C(10) C(11) C(12) C(13) 2(2) ? . . . .
C(11) C(12) C(13) C(14) -2(2) ? . . . .
C(12) C(13) C(14) C(15) 2(2) ? . . . .
C(13) C(14) C(15) C(10) -3(2) ? . . . .
C(13) C(14) C(15) C(16) 174.0(16) ? . . . .
C(10) C(15) C(16) O(2) 89.1(17) ? . . . .
C(10) C(15) C(16) C(17) -31(2) ? . . . .
C(10) C(15) C(16) C(25) -156.5(15) ? . . . .
C(14) C(15) C(16) O(2) -88.1(18) ? . . . .
C(14) C(15) C(16) C(17) 152.2(16) ? . . . .
C(14) C(15) C(16) C(25) 26(2) ? . . . .
O(2) C(16) C(17) C(18) 96.1(19) ? . . . .
O(2) C(16) C(17) C(22) -85.9(19) ? . . . .
O(2) C(16) C(25) C(26) 143(24) ? . . . .
C(15) C(16) C(17) C(18) -150.1(16) ? . . . .
C(15) C(16) C(17) C(22) 28(2) ? . . . .
C(15) C(16) C(25) C(26) 32(25) ? . . . .
C(17) C(16) C(25) C(26) -94(24) ? . . . .
C(25) C(16) C(17) C(18) -25(2) ? . . . .
C(25) C(16) C(17) C(22) 152.7(16) ? . . . .
C(16) C(17) C(18) C(19) -179.1(17) ? . . . .
C(16) C(17) C(22) C(9) 6(2) ? . . . .
C(16) C(17) C(22) C(21) 177.5(16) ? . . . .
C(18) C(17) C(22) C(9) -175.5(17) ? . . . .
C(18) C(17) C(22) C(21) -4(2) ? . . . .
C(22) C(17) C(18) C(19) 3(2) ? . . . .
C(17) C(18) C(19) C(20) -0(2) ? . . . .
C(18) C(19) C(20) C(21) -0(2) ? . . . .
C(19) C(20) C(21) C(22) -1(2) ? . . . .
C(20) C(21) C(22) C(9) 175.1(18) ? . . . .
C(20) C(21) C(22) C(17) 4(2) ? . . . .
C(16) C(25) C(26) C(27) -151(31) ? . . . .
C(25) C(26) C(27) N(2) -157(33) ? . . . .
C(25) C(26) C(27) C(28) 26(37) ? . . . .
N(2) C(27) C(28) C(29) 3(3) ? . . . .
C(26) C(27) C(28) C(29) 179.4(15) ? . . . .
C(27) C(28) C(29) C(30) -1(2) ? . . . .
C(28) C(29) C(30) C(31) -1(2) ? . . . .
C(29) C(30) C(31) N(2) 2(2) ? . . . .
C(29) C(30) C(31) C(32) -178.1(18) ? . . . .
N(2) C(31) C(32) C(33) -156(31) ? . . . .
C(30) C(31) C(32) C(33) 25(32) ? . . . .
C(31) C(32) C(33) C(34) 138(83) ? . . . .
C(32) C(33) C(34) O(3) -177(89) ? . . . .
C(32) C(33) C(34) C(35) 66(95) ? . . . .
C(32) C(33) C(34) C(47) -60(75) ? . . . .
O(3) C(34) C(35) C(36) -36(2) ? . . . .
O(3) C(34) C(35) C(40) 141.1(16) ? . . . .
O(3) C(34) C(47) C(42) -146.1(15) ? . . . .
O(3) C(34) C(47) C(46) 35.5(19) ? . . . .
C(33) C(34) C(35) C(36) 79(2) ? . . . .
C(33) C(34) C(35) C(40) -104(2) ? . . . .
C(33) C(34) C(47) C(42) 100.2(18) ? . . . .
C(33) C(34) C(47) C(46) -78.1(19) ? . . . .
C(35) C(34) C(47) C(42) -22(2) ? . . . .
C(35) C(34) C(47) C(46) 160.1(16) ? . . . .
C(47) C(34) C(35) C(36) -161.8(18) ? . . . .
C(47) C(34) C(35) C(40) 15(2) ? . . . .
C(34) C(35) C(36) C(37) -179(2) ? . . . .
C(34) C(35) C(40) C(39) -179.0(18) ? . . . .
C(34) C(35) C(40) C(41) 5(2) ? . . . .
C(36) C(35) C(40) C(39) -2(2) ? . . . .
C(36) C(35) C(40) C(41) -177.2(18) ? . . . .
C(40) C(35) C(36) C(37) 4(3) ? . . . .
C(35) C(36) C(37) C(38) -6(3) ? . . . .
C(36) C(37) C(38) C(39) 7(3) ? . . . .
C(37) C(38) C(39) C(40) -5(3) ? . . . .
C(38) C(39) C(40) C(35) 2(3) ? . . . .
C(38) C(39) C(40) C(41) 177.7(19) ? . . . .
C(35) C(40) C(41) O(4) -146.4(17) ? . . . .
C(35) C(40) C(41) C(42) -21(2) ? . . . .
C(35) C(40) C(41) C(50) 101.5(19) ? . . . .
C(39) C(40) C(41) O(4) 38(2) ? . . . .
C(39) C(40) C(41) C(42) 163.6(18) ? . . . .
C(39) C(40) C(41) C(50) -74(2) ? . . . .
O(4) C(41) C(42) C(43) -38(2) ? . . . .
O(4) C(41) C(42) C(47) 140.6(18) ? . . . .
O(4) C(41) C(50) C(1) -170(26) ? . . . 2_566
C(40) C(41) C(42) C(43) -163.1(16) ? . . . .
C(40) C(41) C(42) C(47) 15(2) ? . . . .
C(40) C(41) C(50) C(1) -53(45) ? . . . 2_566
C(42) C(41) C(50) C(1) 73(45) ? . . . 2_566
C(50) C(41) C(42) C(43) 75(2) ? . . . .
C(50) C(41) C(42) C(47) -107(2) ? . . . .
C(41) C(42) C(43) C(44) 178.2(18) ? . . . .
C(41) C(42) C(47) C(34) 6(2) ? . . . .
C(41) C(42) C(47) C(46) -175.9(17) ? . . . .
C(43) C(42) C(47) C(34) -175.8(16) ? . . . .
C(43) C(42) C(47) C(46) 3(2) ? . . . .
C(47) C(42) C(43) C(44) -0(2) ? . . . .
C(42) C(43) C(44) C(45) 0(3) ? . . . .
C(43) C(44) C(45) C(46) -2(3) ? . . . .
C(44) C(45) C(46) C(47) 4(3) ? . . . .
C(45) C(46) C(47) C(34) 173.8(16) ? . . . .
C(45) C(46) C(47) C(42) -5(2) ? . . . .
